data_4063873
loop_
_publ_author_name
'Tanabe, Taro'
'Evans, Meagan E.'
'Brennessel, William W.'
'Jones, William D.'

_publ_section_title
;
 C&#x2212;H and C&#x2212;CN Bond Activation of Acetonitrile and
 Succinonitrile by [Tp&#x2032;Rh(PR3)]
;
_journal_issue 4
_journal_name_full Organometallics
_journal_page_first 834
_journal_paper_doi 10.1021/om101002m
_journal_volume 30
_journal_year 2011
_chemical_formula_moiety 'C20 H34 B N7 P Rh'
_chemical_formula_sum 'C20 H34 B N7 P Rh'
_chemical_formula_weight 517.23
_chemical_name_common jontt22
_chemical_name_systematic
; 
 ? 
;
_space_group_IT_number 2
_symmetry_cell_setting triclinic
_symmetry_space_group_name_Hall '-P 1'
_symmetry_space_group_name_H-M 'P -1'
_atom_sites_solution_hydrogens geom
_atom_sites_solution_primary direct
_atom_sites_solution_secondary difmap
_audit_creation_method SHELXL-97
_cell_angle_alpha 68.575(4)
_cell_angle_beta 76.500(4)
_cell_angle_gamma 62.784(4)
_cell_formula_units_Z 2
_cell_length_a 10.445(2)
_cell_length_b 11.343(3)
_cell_length_c 12.009(3)
_cell_measurement_reflns_used 4001
_cell_measurement_temperature 100.0(1)
_cell_measurement_theta_max 32.86
_cell_measurement_theta_min 2.34
_cell_volume 1174.0(5)
_computing_cell_refinement 'SAINT (Bruker, 2009)'
_computing_data_collection 'APEX2 (Bruker, 2010)'
_computing_data_reduction 'SAINT (Bruker, 2009)'
_computing_molecular_graphics 'SHELXTL (Sheldrick, 2008)'
_computing_publication_material 'SHELXTL (Sheldrick, 2008)'
_computing_structure_refinement 'SHELXL-97 (Sheldrick, 2008)'
_computing_structure_solution 'SIR97 (Altomare et al., 1999)'
_diffrn_ambient_temperature 100.0(1)
_diffrn_measured_fraction_theta_full 0.984
_diffrn_measured_fraction_theta_max 0.984
_diffrn_measurement_device_type 'Bruker SMART APEX II CCD Platform'
_diffrn_measurement_method 'area detector, \w scans per \f'
_diffrn_radiation_monochromator graphite
_diffrn_radiation_source 'fine-focus sealed tube'
_diffrn_radiation_type MoK\a
_diffrn_radiation_wavelength 0.71073
_diffrn_reflns_av_R_equivalents 0.0000
_diffrn_reflns_av_sigmaI/netI 0.0652
_diffrn_reflns_limit_h_max 16
_diffrn_reflns_limit_h_min -16
_diffrn_reflns_limit_k_max 18
_diffrn_reflns_limit_k_min -16
_diffrn_reflns_limit_l_max 19
_diffrn_reflns_limit_l_min 0
_diffrn_reflns_number 10160
_diffrn_reflns_theta_full 34.97
_diffrn_reflns_theta_max 34.97
_diffrn_reflns_theta_min 1.83
_diffrn_standards_number 0
_exptl_absorpt_coefficient_mu 0.817
_exptl_absorpt_correction_T_max 0.9228
_exptl_absorpt_correction_T_min 0.8537
_exptl_absorpt_correction_type multi-scan
_exptl_absorpt_process_details 'SADABS (Sheldrick, 2008)'
_exptl_crystal_colour colorless
_exptl_crystal_density_diffrn 1.463
_exptl_crystal_density_method 'not measured'
_exptl_crystal_description block
_exptl_crystal_F_000 536
_exptl_crystal_size_max 0.20
_exptl_crystal_size_mid 0.16
_exptl_crystal_size_min 0.10
_refine_diff_density_max 1.753
_refine_diff_density_min -1.075
_refine_diff_density_rms 0.152
_refine_ls_extinction_method none
_refine_ls_goodness_of_fit_ref 1.058
_refine_ls_hydrogen_treatment mixed
_refine_ls_matrix_type full
_refine_ls_number_parameters 306
_refine_ls_number_reflns 10160
_refine_ls_number_restraints 3
_refine_ls_restrained_S_all 1.058
_refine_ls_R_factor_all 0.0716
_refine_ls_R_factor_gt 0.0568
_refine_ls_shift/su_max 0.001
_refine_ls_shift/su_mean 0.000
_refine_ls_structure_factor_coef Fsqd
_refine_ls_weighting_details 'calc w=1/[\s^2^(Fo^2^)+(0.0285P)^2^+1.7633P] where P=(Fo^2^+2Fc^2^)/3'
_refine_ls_weighting_scheme calc
_refine_ls_wR_factor_gt 0.1135
_refine_ls_wR_factor_ref 0.1203
_reflns_number_gt 8554
_reflns_number_total 10160
_reflns_threshold_expression >2sigma(I)
_cod_data_source_file om101002m_si_002.cif
_cod_data_source_block 3a
_cod_original_sg_symbol_H-M P-1
_cod_database_code 4063873

loop_
_symmetry_equiv_pos_as_xyz
'x, y, z'
'-x, -y, -z'

loop_
_atom_site_label
_atom_site_type_symbol
_atom_site_fract_x
_atom_site_fract_y
_atom_site_fract_z
_atom_site_U_iso_or_equiv
_atom_site_adp_type
_atom_site_occupancy
_atom_site_symmetry_multiplicity
_atom_site_calc_flag
_atom_site_refinement_flags
_atom_site_disorder_assembly
_atom_site_disorder_group
Rh1 Rh 0.82247(3) 0.29126(3) 0.22683(2) 0.02057(6) Uani 1 1 d . . .
H1 H 0.788(6) 0.212(6) 0.183(5) 0.034(16) Uiso 0.781(7) 1 d P A 1
H1' H 0.8711 0.1776 0.3369 0.069 Uiso 0.219(7) 1 d PR A 5
P1 P 1.04170(10) 0.19591(9) 0.13665(8) 0.02832(18) Uani 1 1 d . A .
N1 N 0.8554(3) 0.4452(3) 0.2810(3) 0.0235(5) Uani 1 1 d . A .
N2 N 0.7437(3) 0.5744(3) 0.2604(3) 0.0256(5) Uani 1 1 d . . .
N3 N 0.7158(3) 0.4617(3) 0.0735(2) 0.0231(5) Uani 1 1 d . A .
N4 N 0.6245(3) 0.5855(3) 0.0958(2) 0.0267(6) Uani 1 1 d . . .
N5 N 0.6138(3) 0.3588(3) 0.3163(2) 0.0248(5) Uani 1 1 d . A .
N6 N 0.5424(3) 0.4948(3) 0.3099(2) 0.0234(5) Uani 1 1 d . . .
B1 B 0.6017(4) 0.6007(4) 0.2217(3) 0.0266(7) Uani 1 1 d . A .
H1B H 0.5297 0.6969 0.2207 0.032 Uiso 1 1 calc R . .
C1 C 0.9583(4) 0.4556(4) 0.3215(3) 0.0268(6) Uani 1 1 d . . .
C2 C 0.9142(4) 0.5903(4) 0.3240(3) 0.0327(8) Uani 1 1 d . A .
H2 H 0.9674 0.6249 0.3480 0.039 Uiso 1 1 calc R . .
C3 C 0.7783(4) 0.6629(4) 0.2849(3) 0.0309(7) Uani 1 1 d . A .
C4 C 0.7002(4) 0.4782(4) -0.0396(3) 0.0259(6) Uani 1 1 d . . .
C5 C 0.6017(4) 0.6137(4) -0.0909(3) 0.0335(8) Uani 1 1 d . A .
H5 H 0.5723 0.6528 -0.1703 0.040 Uiso 1 1 calc R . .
C6 C 0.5562(4) 0.6784(4) -0.0038(3) 0.0319(7) Uani 1 1 d . A .
C7 C 0.5295(5) 0.2961(4) 0.3864(4) 0.0368(8) Uani 1 1 d . . .
C8 C 0.4052(4) 0.3918(4) 0.4282(3) 0.0332(8) Uani 1 1 d . A .
H8 H 0.3282 0.3742 0.4807 0.040 Uiso 1 1 calc R . .
C9 C 0.4159(4) 0.5167(4) 0.3787(3) 0.0262(6) Uani 1 1 d . A .
C10 C 1.0987(4) 0.3362(5) 0.3589(4) 0.0361(8) Uani 1 1 d . A .
H10A H 1.1357 0.3514 0.4179 0.054 Uiso 1 1 calc R . .
H10B H 1.1685 0.3286 0.2886 0.054 Uiso 1 1 calc R . .
H10C H 1.0839 0.2502 0.3946 0.054 Uiso 1 1 calc R . .
C11 C 0.6806(6) 0.8118(4) 0.2696(4) 0.0450(10) Uani 1 1 d . . .
H11A H 0.6626 0.8599 0.1848 0.067 Uiso 1 1 calc R A .
H11B H 0.7261 0.8545 0.2965 0.067 Uiso 1 1 calc R . .
H11C H 0.5889 0.8191 0.3175 0.067 Uiso 1 1 calc R . .
C12 C 0.7753(5) 0.3668(4) -0.0981(3) 0.0349(8) Uani 1 1 d . A .
H12A H 0.7725 0.2798 -0.0419 0.052 Uiso 1 1 calc R . .
H12B H 0.8759 0.3545 -0.1216 0.052 Uiso 1 1 calc R . .
H12C H 0.7270 0.3924 -0.1695 0.052 Uiso 1 1 calc R . .
C13 C 0.4533(5) 0.8242(4) -0.0097(4) 0.0443(10) Uani 1 1 d . . .
H13A H 0.4072 0.8693 -0.0854 0.066 Uiso 1 1 calc R A .
H13B H 0.5058 0.8750 -0.0052 0.066 Uiso 1 1 calc R . .
H13C H 0.3793 0.8241 0.0577 0.066 Uiso 1 1 calc R . .
C14 C 0.5612(6) 0.1492(5) 0.4058(5) 0.0516(12) Uani 1 1 d . A .
H14A H 0.6128 0.0910 0.4786 0.077 Uiso 0.781(7) 1 d PR A 1
H14B H 0.6213 0.1198 0.3366 0.077 Uiso 0.781(7) 1 d PR A 1
H14C H 0.4705 0.1393 0.4154 0.077 Uiso 0.781(7) 1 d PR A 1
H14D H 0.5236 0.1424 0.3418 0.077 Uiso 0.219(7) 1 d PR A 5
H14E H 0.5151 0.1136 0.4838 0.077 Uiso 0.219(7) 1 d PR A 5
H14F H 0.6659 0.0941 0.4050 0.077 Uiso 0.219(7) 1 d PR A 5
C15 C 0.3118(4) 0.6547(4) 0.3928(3) 0.0347(8) Uani 1 1 d . . .
H15A H 0.3632 0.6978 0.4119 0.052 Uiso 1 1 calc R A .
H15B H 0.2380 0.6429 0.4579 0.052 Uiso 1 1 calc R . .
H15C H 0.2656 0.7143 0.3178 0.052 Uiso 1 1 calc R . .
C16 C 0.8893(5) 0.1294(4) 0.3830(4) 0.0270(9) Uani 0.781(7) 1 d PD A 1
H16A H 0.9771 0.1255 0.4049 0.032 Uiso 0.781(7) 1 calc PR A 1
H16B H 0.8129 0.1482 0.4489 0.032 Uiso 0.781(7) 1 calc PR A 1
C17 C 0.9202(5) -0.0040(5) 0.3718(4) 0.0328(11) Uani 0.781(7) 1 d PD A 1
N7 N 0.9453(7) -0.1087(5) 0.3608(5) 0.0414(13) Uani 0.781(7) 1 d PD A 1
C16' C 0.7929(17) 0.1364(15) 0.2010(13) 0.027(3) Uani 0.219(7) 1 d PD A 5
H16C H 0.6899 0.1532 0.2226 0.032 Uiso 0.219(7) 1 calc PR A 5
H16D H 0.8124 0.1452 0.1143 0.032 Uiso 0.219(7) 1 calc PR A 5
C17' C 0.8797(17) -0.0067(14) 0.2667(18) 0.038(5) Uani 0.219(7) 1 d PD A 5
N7' N 0.954(3) -0.1153(19) 0.317(2) 0.0414(13) Uani 0.219(7) 1 d PD A 5
C18 C 1.1958(4) 0.0789(4) 0.2269(4) 0.0407(9) Uani 1 1 d . . .
H18A H 1.2804 0.0376 0.1754 0.061 Uiso 1 1 calc R A .
H18C H 1.1731 0.0052 0.2895 0.061 Uiso 1 1 calc R . .
H18D H 1.2167 0.1312 0.2643 0.061 Uiso 1 1 calc R . .
C19 C 1.0606(6) 0.0790(5) 0.0575(5) 0.0518(12) Uani 1 1 d . . .
H19C H 1.1561 0.0518 0.0135 0.078 Uiso 1 1 calc R A .
H19D H 0.9857 0.1260 0.0010 0.078 Uiso 1 1 calc R . .
H19A H 1.0504 -0.0040 0.1154 0.078 Uiso 1 1 calc R . .
C20 C 1.1073(5) 0.3174(4) 0.0250(4) 0.0427(10) Uani 1 1 d . . .
H20C H 1.1994 0.2664 -0.0142 0.064 Uiso 1 1 calc R A .
H20D H 1.1212 0.3729 0.0635 0.064 Uiso 1 1 calc R . .
H20A H 1.0367 0.3788 -0.0351 0.064 Uiso 1 1 calc R . .

loop_
_atom_site_aniso_label
_atom_site_aniso_U_11
_atom_site_aniso_U_22
_atom_site_aniso_U_33
_atom_site_aniso_U_23
_atom_site_aniso_U_13
_atom_site_aniso_U_12
Rh1 0.02352(11) 0.01841(9) 0.02076(10) -0.00431(7) -0.00210(7) -0.01044(8)
P1 0.0273(4) 0.0222(4) 0.0314(4) -0.0079(3) 0.0016(3) -0.0087(3)
N1 0.0243(13) 0.0217(12) 0.0272(13) -0.0071(10) -0.0001(10) -0.0127(11)
N2 0.0270(14) 0.0200(12) 0.0274(13) -0.0060(10) 0.0034(10) -0.0111(11)
N3 0.0206(12) 0.0240(12) 0.0212(11) -0.0032(9) -0.0016(9) -0.0091(10)
N4 0.0221(12) 0.0224(12) 0.0225(12) -0.0003(9) 0.0011(9) -0.0047(10)
N5 0.0296(14) 0.0276(13) 0.0197(11) -0.0037(10) 0.0014(10) -0.0180(12)
N6 0.0226(12) 0.0260(12) 0.0199(11) -0.0050(9) 0.0003(9) -0.0110(10)
B1 0.0258(17) 0.0212(15) 0.0259(16) -0.0036(12) 0.0016(13) -0.0083(14)
C1 0.0302(16) 0.0334(17) 0.0266(15) -0.0123(13) 0.0027(12) -0.0208(15)
C2 0.042(2) 0.0392(19) 0.0297(16) -0.0155(14) 0.0085(15) -0.0287(18)
C3 0.044(2) 0.0275(16) 0.0279(15) -0.0119(13) 0.0096(14) -0.0230(16)
C4 0.0226(15) 0.0348(16) 0.0203(13) -0.0050(12) 0.0000(11) -0.0149(14)
C5 0.0286(17) 0.040(2) 0.0235(15) 0.0023(13) -0.0056(12) -0.0150(16)
C6 0.0267(16) 0.0299(17) 0.0241(15) 0.0043(12) -0.0017(12) -0.0088(14)
C7 0.045(2) 0.038(2) 0.0309(18) -0.0083(15) 0.0098(16) -0.0268(18)
C8 0.0313(18) 0.046(2) 0.0265(16) -0.0120(14) 0.0080(13) -0.0228(17)
C9 0.0229(14) 0.0403(18) 0.0173(12) -0.0084(12) -0.0015(10) -0.0147(14)
C10 0.0315(19) 0.047(2) 0.040(2) -0.0183(17) -0.0033(15) -0.0202(18)
C11 0.060(3) 0.0272(18) 0.049(2) -0.0157(17) 0.006(2) -0.020(2)
C12 0.040(2) 0.040(2) 0.0297(17) -0.0115(15) -0.0074(15) -0.0178(17)
C13 0.035(2) 0.0308(19) 0.042(2) 0.0035(16) -0.0064(17) -0.0028(17)
C14 0.055(3) 0.049(3) 0.054(3) -0.006(2) 0.007(2) -0.036(2)
C15 0.0228(16) 0.046(2) 0.0310(17) -0.0182(15) 0.0035(13) -0.0082(15)
C16 0.032(2) 0.0228(18) 0.0243(18) 0.0011(14) -0.0078(16) -0.0131(17)
C17 0.034(2) 0.025(2) 0.034(2) 0.0045(17) -0.0095(18) -0.0150(19)
N7 0.044(2) 0.0266(17) 0.047(3) 0.000(2) -0.010(3) -0.0149(17)
C16' 0.029(8) 0.032(8) 0.021(6) -0.009(6) 0.012(5) -0.019(7)
C17' 0.029(8) 0.024(7) 0.067(13) -0.021(8) 0.012(8) -0.017(7)
N7' 0.044(2) 0.0266(17) 0.047(3) 0.000(2) -0.010(3) -0.0149(17)
C18 0.0257(18) 0.037(2) 0.056(3) -0.0171(18) -0.0050(17) -0.0061(16)
C19 0.056(3) 0.037(2) 0.058(3) -0.026(2) -0.014(2) -0.002(2)
C20 0.033(2) 0.036(2) 0.043(2) -0.0032(17) 0.0103(17) -0.0139(17)

loop_
_atom_type_symbol
_atom_type_description
_atom_type_scat_dispersion_real
_atom_type_scat_dispersion_imag
_atom_type_scat_source
C C 0.0033 0.0016 'International Tables Vol C Tables 4.2.6.8 and 6.1.1.4'
H H 0.0000 0.0000 'International Tables Vol C Tables 4.2.6.8 and 6.1.1.4'
B B 0.0013 0.0007 'International Tables Vol C Tables 4.2.6.8 and 6.1.1.4'
N N 0.0061 0.0033 'International Tables Vol C Tables 4.2.6.8 and 6.1.1.4'
P P 0.1023 0.0942 'International Tables Vol C Tables 4.2.6.8 and 6.1.1.4'
Rh Rh -1.1178 0.9187 'International Tables Vol C Tables 4.2.6.8 and 6.1.1.4'

loop_
_geom_angle_atom_site_label_1
_geom_angle_atom_site_label_2
_geom_angle_atom_site_label_3
_geom_angle
C16' Rh1 N5 90.8(4)
C16 Rh1 N5 87.57(15)
C16' Rh1 N3 98.8(4)
C16 Rh1 N3 170.25(14)
N5 Rh1 N3 83.60(10)
C16' Rh1 P1 82.9(4)
C16 Rh1 P1 88.81(14)
N5 Rh1 P1 173.25(8)
N3 Rh1 P1 99.56(8)
C16' Rh1 N1 172.5(4)
C16 Rh1 N1 95.67(14)
N5 Rh1 N1 86.52(11)
N3 Rh1 N1 87.91(11)
P1 Rh1 N1 99.51(8)
C16 Rh1 H1 91(2)
N5 Rh1 H1 90(2)
N3 Rh1 H1 85(2)
P1 Rh1 H1 84(2)
N1 Rh1 H1 172(2)
C16' Rh1 H1' 77.7
N5 Rh1 H1' 88.0
N3 Rh1 H1' 170.9
P1 Rh1 H1' 88.4
N1 Rh1 H1' 95.1
H1 Rh1 H1' 91.9
C20 P1 C19 103.3(2)
C20 P1 C18 102.6(2)
C19 P1 C18 97.3(2)
C20 P1 Rh1 115.36(15)
C19 P1 Rh1 115.83(19)
C18 P1 Rh1 119.75(15)
C1 N1 N2 105.4(3)
C1 N1 Rh1 139.7(2)
N2 N1 Rh1 114.7(2)
C3 N2 N1 110.5(3)
C3 N2 B1 128.7(3)
N1 N2 B1 120.7(3)
C4 N3 N4 106.4(3)
C4 N3 Rh1 137.2(2)
N4 N3 Rh1 116.0(2)
C6 N4 N3 109.9(3)
C6 N4 B1 128.9(3)
N3 N4 B1 121.0(3)
C7 N5 N6 106.8(3)
C7 N5 Rh1 134.8(3)
N6 N5 Rh1 118.42(19)
N5 N6 C9 110.0(3)
N5 N6 B1 119.9(3)
C9 N6 B1 129.8(3)
N2 B1 N4 110.3(3)
N2 B1 N6 110.3(3)
N4 B1 N6 108.4(3)
N2 B1 H1B 109.3
N4 B1 H1B 109.3
N6 B1 H1B 109.3
N1 C1 C2 110.5(3)
N1 C1 C10 123.4(3)
C2 C1 C10 126.2(3)
C3 C2 C1 105.9(3)
C3 C2 H2 127.1
C1 C2 H2 127.1
N2 C3 C2 107.7(3)
N2 C3 C11 123.7(4)
C2 C3 C11 128.7(4)
N3 C4 C5 109.8(3)
N3 C4 C12 124.0(3)
C5 C4 C12 126.2(3)
C6 C5 C4 106.1(3)
C6 C5 H5 126.9
C4 C5 H5 126.9
N4 C6 C5 107.8(3)
N4 C6 C13 122.9(4)
C5 C6 C13 129.2(3)
N5 C7 C8 109.7(3)
N5 C7 C14 123.8(4)
C8 C7 C14 126.3(4)
C9 C8 C7 106.1(3)
C9 C8 H8 126.9
C7 C8 H8 126.9
N6 C9 C8 107.4(3)
N6 C9 C15 123.9(3)
C8 C9 C15 128.8(3)
C1 C10 H10A 109.5
C1 C10 H10B 109.5
H10A C10 H10B 109.5
C1 C10 H10C 109.5
H10A C10 H10C 109.5
H10B C10 H10C 109.5
C3 C11 H11A 109.5
C3 C11 H11B 109.5
H11A C11 H11B 109.5
C3 C11 H11C 109.5
H11A C11 H11C 109.5
H11B C11 H11C 109.5
C4 C12 H12A 109.5
C4 C12 H12B 109.5
H12A C12 H12B 109.5
C4 C12 H12C 109.5
H12A C12 H12C 109.5
H12B C12 H12C 109.5
C6 C13 H13A 109.5
C6 C13 H13B 109.5
H13A C13 H13B 109.5
C6 C13 H13C 109.5
H13A C13 H13C 109.5
H13B C13 H13C 109.5
C7 C14 H14A 109.4
C7 C14 H14B 109.6
H14A C14 H14B 109.5
C7 C14 H14C 109.5
H14A C14 H14C 109.4
H14B C14 H14C 109.4
C7 C14 H14D 109.6
H14A C14 H14D 141.0
H14B C14 H14D 56.2
H14C C14 H14D 56.3
C7 C14 H14E 109.3
H14A C14 H14E 56.2
H14B C14 H14E 141.0
H14C C14 H14E 56.3
H14D C14 H14E 109.5
C7 C14 H14F 109.5
H14A C14 H14F 56.3
H14B C14 H14F 56.3
H14C C14 H14F 141.0
H14D C14 H14F 109.4
H14E C14 H14F 109.4
C9 C15 H15A 109.5
C9 C15 H15B 109.5
H15A C15 H15B 109.5
C9 C15 H15C 109.5
H15A C15 H15C 109.5
H15B C15 H15C 109.5
C17 C16 Rh1 113.0(3)
C17 C16 H16A 109.0
Rh1 C16 H16A 109.0
C17 C16 H16B 109.0
Rh1 C16 H16B 109.0
H16A C16 H16B 107.8
N7 C17 C16 178.8(6)
C17' C16' Rh1 117.5(12)
C17' C16' H16C 107.9
Rh1 C16' H16C 107.9
C17' C16' H16D 107.9
Rh1 C16' H16D 107.9
H16C C16' H16D 107.2
N7' C17' C16' 176(2)
P1 C18 H18A 109.5
P1 C18 H18C 109.5
H18A C18 H18C 109.5
P1 C18 H18D 109.5
H18A C18 H18D 109.5
H18C C18 H18D 109.5
P1 C19 H19C 109.5
P1 C19 H19D 109.5
H19C C19 H19D 109.5
P1 C19 H19A 109.5
H19C C19 H19A 109.5
H19D C19 H19A 109.5
P1 C20 H20C 109.5
P1 C20 H20D 109.5
H20C C20 H20D 109.5
P1 C20 H20A 109.5
H20C C20 H20A 109.5
H20D C20 H20A 109.5

loop_
_geom_bond_atom_site_label_1
_geom_bond_atom_site_label_2
_geom_bond_distance
Rh1 C16' 2.053(16)
Rh1 C16 2.074(4)
Rh1 N5 2.115(3)
Rh1 N3 2.181(3)
Rh1 P1 2.2402(10)
Rh1 N1 2.252(3)
Rh1 H1 1.39(6)
Rh1 H1' 1.4617
P1 C20 1.803(4)
P1 C19 1.815(5)
P1 C18 1.827(4)
N1 C1 1.345(4)
N1 N2 1.369(4)
N2 C3 1.350(4)
N2 B1 1.523(5)
N3 C4 1.340(4)
N3 N4 1.373(4)
N4 C6 1.356(4)
N4 B1 1.535(5)
N5 C7 1.334(4)
N5 N6 1.352(4)
N6 C9 1.353(4)
N6 B1 1.546(4)
B1 H1B 1.0000
C1 C2 1.389(5)
C1 C10 1.494(6)
C2 C3 1.369(6)
C2 H2 0.9500
C3 C11 1.487(6)
C4 C5 1.399(5)
C4 C12 1.480(5)
C5 C6 1.367(6)
C5 H5 0.9500
C6 C13 1.490(6)
C7 C8 1.386(6)
C7 C14 1.479(6)
C8 C9 1.368(5)
C8 H8 0.9500
C9 C15 1.487(5)
C10 H10A 0.9800
C10 H10B 0.9800
C10 H10C 0.9800
C11 H11A 0.9800
C11 H11B 0.9800
C11 H11C 0.9800
C12 H12A 0.9800
C12 H12B 0.9800
C12 H12C 0.9800
C13 H13A 0.9800
C13 H13B 0.9800
C13 H13C 0.9800
C14 H14A 0.9811
C14 H14B 0.9819
C14 H14C 0.9804
C14 H14D 0.9817
C14 H14E 0.9812
C14 H14F 0.9805
C15 H15A 0.9800
C15 H15B 0.9800
C15 H15C 0.9800
C16 C17 1.447(6)
C16 H16A 0.9900
C16 H16B 0.9900
C17 N7 1.144(7)
C16' C17' 1.460(15)
C16' H16C 0.9900
C16' H16D 0.9900
C17' N7' 1.133(16)
C18 H18A 0.9800
C18 H18C 0.9800
C18 H18D 0.9800
C19 H19C 0.9800
C19 H19D 0.9800
C19 H19A 0.9800
C20 H20C 0.9800
C20 H20D 0.9800
C20 H20A 0.9800

loop_
_geom_torsion_atom_site_label_1
_geom_torsion_atom_site_label_2
_geom_torsion_atom_site_label_3
_geom_torsion_atom_site_label_4
_geom_torsion
C16' Rh1 P1 C20 136.5(5)
C16 Rh1 P1 C20 -146.3(2)
N5 Rh1 P1 C20 156.1(7)
N3 Rh1 P1 C20 38.7(2)
N1 Rh1 P1 C20 -50.8(2)
C16' Rh1 P1 C19 15.7(5)
C16 Rh1 P1 C19 92.9(2)
N5 Rh1 P1 C19 35.3(8)
N3 Rh1 P1 C19 -82.1(2)
N1 Rh1 P1 C19 -171.5(2)
C16' Rh1 P1 C18 -100.3(4)
C16 Rh1 P1 C18 -23.1(2)
N5 Rh1 P1 C18 -80.7(7)
N3 Rh1 P1 C18 161.91(19)
N1 Rh1 P1 C18 72.44(19)
C16' Rh1 N1 C1 70(3)
C16 Rh1 N1 C1 52.4(4)
N5 Rh1 N1 C1 139.6(4)
N3 Rh1 N1 C1 -136.7(4)
P1 Rh1 N1 C1 -37.4(4)
C16' Rh1 N1 N2 -116(3)
C16 Rh1 N1 N2 -134.0(2)
N5 Rh1 N1 N2 -46.8(2)
N3 Rh1 N1 N2 36.9(2)
P1 Rh1 N1 N2 136.2(2)
C1 N1 N2 C3 1.4(4)
Rh1 N1 N2 C3 -174.3(2)
C1 N1 N2 B1 -175.6(3)
Rh1 N1 N2 B1 8.7(4)
C16' Rh1 N3 C4 -34.9(5)
C16 Rh1 N3 C4 -99.6(9)
N5 Rh1 N3 C4 -124.7(3)
P1 Rh1 N3 C4 49.2(3)
N1 Rh1 N3 C4 148.5(3)
C16' Rh1 N3 N4 135.3(5)
C16 Rh1 N3 N4 70.6(10)
N5 Rh1 N3 N4 45.5(2)
P1 Rh1 N3 N4 -140.6(2)
N1 Rh1 N3 N4 -41.3(2)
C4 N3 N4 C6 -1.6(4)
Rh1 N3 N4 C6 -174.7(2)
C4 N3 N4 B1 173.6(3)
Rh1 N3 N4 B1 0.6(4)
C16' Rh1 N5 C7 32.6(6)
C16 Rh1 N5 C7 -44.5(4)
N3 Rh1 N5 C7 131.4(4)
P1 Rh1 N5 C7 13.1(10)
N1 Rh1 N5 C7 -140.3(4)
C16' Rh1 N5 N6 -150.4(5)
C16 Rh1 N5 N6 132.5(3)
N3 Rh1 N5 N6 -51.6(2)
P1 Rh1 N5 N6 -169.9(6)
N1 Rh1 N5 N6 36.7(2)
C7 N5 N6 C9 1.9(4)
Rh1 N5 N6 C9 -175.8(2)
C7 N5 N6 B1 -171.9(3)
Rh1 N5 N6 B1 10.3(4)
C3 N2 B1 N4 116.9(4)
N1 N2 B1 N4 -66.6(4)
C3 N2 B1 N6 -123.4(3)
N1 N2 B1 N6 53.1(4)
C6 N4 B1 N2 -124.2(4)
N3 N4 B1 N2 61.5(4)
C6 N4 B1 N6 114.9(4)
N3 N4 B1 N6 -59.4(4)
N5 N6 B1 N2 -67.3(4)
C9 N6 B1 N2 120.3(4)
N5 N6 B1 N4 53.5(4)
C9 N6 B1 N4 -118.9(4)
N2 N1 C1 C2 -1.4(4)
Rh1 N1 C1 C2 172.6(3)
N2 N1 C1 C10 178.1(3)
Rh1 N1 C1 C10 -8.0(6)
N1 C1 C2 C3 0.8(4)
C10 C1 C2 C3 -178.6(3)
N1 N2 C3 C2 -1.0(4)
B1 N2 C3 C2 175.8(3)
N1 N2 C3 C11 179.0(3)
B1 N2 C3 C11 -4.3(6)
C1 C2 C3 N2 0.1(4)
C1 C2 C3 C11 -179.8(4)
N4 N3 C4 C5 1.6(4)
Rh1 N3 C4 C5 172.4(2)
N4 N3 C4 C12 -177.3(3)
Rh1 N3 C4 C12 -6.5(5)
N3 C4 C5 C6 -0.9(4)
C12 C4 C5 C6 177.9(3)
N3 N4 C6 C5 1.1(4)
B1 N4 C6 C5 -173.7(3)
N3 N4 C6 C13 -177.9(3)
B1 N4 C6 C13 7.3(6)
C4 C5 C6 N4 -0.1(4)
C4 C5 C6 C13 178.8(4)
N6 N5 C7 C8 -1.8(4)
Rh1 N5 C7 C8 175.4(3)
N6 N5 C7 C14 173.2(4)
Rh1 N5 C7 C14 -9.6(7)
N5 C7 C8 C9 1.1(5)
C14 C7 C8 C9 -173.8(4)
N5 N6 C9 C8 -1.2(4)
B1 N6 C9 C8 171.8(3)
N5 N6 C9 C15 179.4(3)
B1 N6 C9 C15 -7.6(5)
C7 C8 C9 N6 0.1(4)
C7 C8 C9 C15 179.4(4)
C16' Rh1 C16 C17 17.7(5)
N5 Rh1 C16 C17 109.1(3)
N3 Rh1 C16 C17 84.1(10)
P1 Rh1 C16 C17 -65.2(3)
N1 Rh1 C16 C17 -164.7(3)
Rh1 C16 C17 N7 29(28)
C16 Rh1 C16' C17' -24.3(11)
N5 Rh1 C16' C17' -111.6(12)
N3 Rh1 C16' C17' 164.8(11)
P1 Rh1 C16' C17' 66.1(11)
N1 Rh1 C16' C17' -43(4)
Rh1 C16' C17' N7' -37(31)
